data_2223868
loop_
_publ_author_name
'Saravanan, B.'
'Dhayalan, V.'
'Mohanakrishnan, A. K.'
'Chakkaravarthi, G.'
'Manivannan, V.'

_publ_section_title
;
 2-Chloromethyl-3-methyl-1-phenylsulfonyl-1<i>H</i>-indole
;
_journal_coeditor_code IS2470
_journal_issue 11
_journal_name_full 'Acta Crystallographica Section E'
_journal_page_first o2733
_journal_paper_doi 10.1107/S1600536809041191
_journal_volume 65
_journal_year 2009
_chemical_formula_iupac 'C16 H14 Cl N O2 S'
_chemical_formula_moiety 'C16 H14 Cl N O2 S'
_chemical_formula_sum 'C16 H14 Cl N O2 S'
_chemical_formula_weight 319.79
_chemical_name_systematic
;
2-Chloromethyl-3-methyl-1-phenylsulfonyl-1<i>H</i>-indole
;
_space_group_IT_number 14
_symmetry_cell_setting monoclinic
_symmetry_space_group_name_Hall '-P 2ybc'
_symmetry_space_group_name_H-M 'P 1 21/c 1'
_atom_sites_solution_hydrogens geom
_atom_sites_solution_primary direct
_atom_sites_solution_secondary difmap
_audit_creation_method SHELXL-97
_cell_angle_alpha 90.00
_cell_angle_beta 97.500(2)
_cell_angle_gamma 90.00
_cell_formula_units_Z 4
_cell_length_a 7.9769(6)
_cell_length_b 10.8064(9)
_cell_length_c 17.3418(12)
_cell_measurement_reflns_used 8432
_cell_measurement_temperature 295(2)
_cell_measurement_theta_max 28.8
_cell_measurement_theta_min 2.2
_cell_volume 1482.1(2)
_computing_cell_refinement 'SAINT (Bruker, 2004)'
_computing_data_collection 'APEX2 (Bruker, 2004)'
_computing_data_reduction 'SAINT (Bruker, 2004)'
_computing_molecular_graphics 'PLATON (Spek, 2009)'
_computing_publication_material 'SHELXL97 (Sheldrick, 2008)'
_computing_structure_refinement 'SHELXL97 (Sheldrick, 2008)'
_computing_structure_solution 'SHELXS97 (Sheldrick, 2008)'
_diffrn_ambient_temperature 295(2)
_diffrn_measured_fraction_theta_full 0.999
_diffrn_measured_fraction_theta_max 0.999
_diffrn_measurement_device_type 'Bruker Kappa APEXII'
_diffrn_measurement_method '\w and \f'
_diffrn_radiation_monochromator graphite
_diffrn_radiation_source 'fine-focus sealed tube'
_diffrn_radiation_type MoK\a
_diffrn_radiation_wavelength 0.71073
_diffrn_reflns_av_R_equivalents 0.0238
_diffrn_reflns_av_sigmaI/netI 0.0191
_diffrn_reflns_limit_h_max 10
_diffrn_reflns_limit_h_min -10
_diffrn_reflns_limit_k_max 14
_diffrn_reflns_limit_k_min -14
_diffrn_reflns_limit_l_max 23
_diffrn_reflns_limit_l_min -13
_diffrn_reflns_number 17616
_diffrn_reflns_theta_full 28.86
_diffrn_reflns_theta_max 28.86
_diffrn_reflns_theta_min 2.23
_diffrn_standards_interval_time 0
_diffrn_standards_number 0
_exptl_absorpt_coefficient_mu 0.401
_exptl_absorpt_correction_T_max 0.9028
_exptl_absorpt_correction_T_min 0.8891
_exptl_absorpt_correction_type multi-scan
_exptl_absorpt_process_details '(<i>SADABS</i>; Sheldrick, 1996)'
_exptl_crystal_colour colourless
_exptl_crystal_density_diffrn 1.433
_exptl_crystal_density_method 'not measured'
_exptl_crystal_description block
_exptl_crystal_F_000 664
_exptl_crystal_size_max 0.30
_exptl_crystal_size_mid 0.28
_exptl_crystal_size_min 0.26
_refine_diff_density_max 0.589
_refine_diff_density_min -0.453
_refine_ls_extinction_method none
_refine_ls_goodness_of_fit_ref 1.040
_refine_ls_hydrogen_treatment constr
_refine_ls_matrix_type full
_refine_ls_number_parameters 191
_refine_ls_number_reflns 3885
_refine_ls_number_restraints 0
_refine_ls_restrained_S_all 1.040
_refine_ls_R_factor_all 0.0512
_refine_ls_R_factor_gt 0.0414
_refine_ls_shift/su_max 0.000
_refine_ls_shift/su_mean 0.000
_refine_ls_structure_factor_coef Fsqd
_refine_ls_weighting_details 'calc w=1/[\s^2^(Fo^2^)+(0.0606P)^2^+0.5623P] where P=(Fo^2^+2Fc^2^)/3'
_refine_ls_weighting_scheme calc
_refine_ls_wR_factor_gt 0.1122
_refine_ls_wR_factor_ref 0.1204
_reflns_number_gt 3201
_reflns_number_total 3885
_reflns_threshold_expression I>2\s(I)
_cod_data_source_file is2470.cif
_cod_data_source_block I
_cod_depositor_comments
;
The following automatic conversions were performed:
'_geom_hbond_publ_flag' value 'Y' changed to 'y' according to
'/home/saulius/struct/CIF-dictionaries/cif_core.dic' dictionary named
'cif_core.dic' version 2.4.1 from 2010-06-29 (4 times).

Automatic conversion script
Id: cif_fix_enum 1527 2010-12-29 10:47:43Z saulius 

The following automatic conversions were performed:

'_geom_hbond_publ_flag' value 'Y' changed to 'y' according to
/home/saulius/struct/CIF-dictionaries/cif_core.dic dictionary named
'cif_core.dic' version 2.4.1 from 2010-06-29 (4 times).

Automatic conversion script
Id: cif_fix_values 1715 2011-07-08 13:25:40Z adriana 
;
_cod_original_sg_symbol_H-M 'P 21/c'
_cod_database_code 2223868
_cod_database_fobs_code 2223868

loop_
_symmetry_equiv_pos_as_xyz
'x, y, z'
'-x, y+1/2, -z+1/2'
'-x, -y, -z'
'x, -y-1/2, z-1/2'

loop_
_atom_site_type_symbol
_atom_site_label
_atom_site_fract_x
_atom_site_fract_y
_atom_site_fract_z
_atom_site_U_iso_or_equiv
_atom_site_adp_type
_atom_site_calc_flag
_atom_site_refinement_flags
_atom_site_occupancy
_atom_site_disorder_assembly
_atom_site_disorder_group
C C1 0.2222(2) 0.12567(15) 0.26775(9) 0.0376(3) Uani d . 1 . .
C C2 0.2156(3) 0.03299(18) 0.21251(11) 0.0510(4) Uani d . 1 . .
H H2 0.1172 -0.0125 0.1989 0.061 Uiso calc R 1 . .
C C3 0.3596(3) 0.0096(2) 0.17795(12) 0.0633(6) Uani d . 1 . .
H H3 0.3576 -0.0519 0.1403 0.076 Uiso calc R 1 . .
C C4 0.5042(3) 0.0757(2) 0.19847(13) 0.0602(5) Uani d . 1 . .
H H4 0.6006 0.0573 0.1758 0.072 Uiso calc R 1 . .
C C5 0.5086(3) 0.1686(2) 0.25200(12) 0.0554(5) Uani d . 1 . .
H H5 0.6069 0.2145 0.2647 0.067 Uiso calc R 1 . .
C C6 0.3671(2) 0.19466(18) 0.28736(10) 0.0460(4) Uani d . 1 . .
H H6 0.3695 0.2578 0.3239 0.055 Uiso calc R 1 . .
C C7 0.1768(2) 0.16719(15) 0.47207(10) 0.0391(3) Uani d . 1 . .
C C8 0.2587(2) 0.08731(16) 0.52391(9) 0.0408(4) Uani d . 1 . .
C C9 0.2430(2) -0.03433(15) 0.49110(9) 0.0371(3) Uani d . 1 . .
C C10 0.3019(3) -0.14938(18) 0.51880(11) 0.0498(4) Uani d . 1 . .
H H10 0.3646 -0.1568 0.5677 0.060 Uiso calc R 1 . .
C C11 0.2658(3) -0.25159(18) 0.47269(13) 0.0543(5) Uani d . 1 . .
H H11 0.3054 -0.3288 0.4904 0.065 Uiso calc R 1 . .
C C12 0.1713(3) -0.24139(17) 0.40010(12) 0.0503(4) Uani d . 1 . .
H H12 0.1491 -0.3121 0.3700 0.060 Uiso calc R 1 . .
C C13 0.1090(2) -0.12916(16) 0.37131(10) 0.0426(4) Uani d . 1 . .
H H13 0.0446 -0.1229 0.3227 0.051 Uiso calc R 1 . .
C C14 0.14676(19) -0.02597(15) 0.41808(9) 0.0343(3) Uani d . 1 . .
C C15 0.1467(3) 0.29996(17) 0.48501(12) 0.0530(5) Uani d . 1 . .
H H15A 0.1376 0.3130 0.5396 0.064 Uiso calc R 1 . .
H H15B 0.0398 0.3236 0.4555 0.064 Uiso calc R 1 . .
C C16 0.3463(3) 0.1166(2) 0.60340(11) 0.0604(5) Uani d . 1 . .
H H16A 0.3348 0.2033 0.6137 0.091 Uiso calc R 1 . .
H H16B 0.4640 0.0960 0.6062 0.091 Uiso calc R 1 . .
H H16C 0.2963 0.0694 0.6414 0.091 Uiso calc R 1 . .
N N1 0.10231(17) 0.09922(13) 0.40560(7) 0.0370(3) Uani d . 1 . .
O O1 -0.08880(16) 0.07654(16) 0.28192(8) 0.0602(4) Uani d . 1 . .
O O2 0.0208(2) 0.28227(14) 0.32369(9) 0.0621(4) Uani d . 1 . .
S S1 0.04580(5) 0.15288(4) 0.31625(2) 0.04245(13) Uani d . 1 . .
Cl Cl1 0.31210(9) 0.39887(5) 0.45712(4) 0.07026(19) Uani d . 1 . .

loop_
_atom_site_aniso_label
_atom_site_aniso_U_11
_atom_site_aniso_U_22
_atom_site_aniso_U_33
_atom_site_aniso_U_12
_atom_site_aniso_U_13
_atom_site_aniso_U_23
C1 0.0415(8) 0.0392(8) 0.0318(7) 0.0045(6) 0.0032(6) 0.0087(6)
C2 0.0614(11) 0.0464(10) 0.0462(9) -0.0100(9) 0.0108(8) -0.0018(8)
C3 0.0900(16) 0.0496(12) 0.0557(12) -0.0003(11) 0.0294(11) -0.0080(9)
C4 0.0614(12) 0.0649(13) 0.0592(12) 0.0082(10) 0.0270(10) 0.0068(10)
C5 0.0454(9) 0.0698(14) 0.0519(10) -0.0043(9) 0.0090(8) 0.0039(9)
C6 0.0467(9) 0.0519(10) 0.0389(8) -0.0010(8) 0.0040(7) -0.0004(7)
C7 0.0465(9) 0.0336(8) 0.0401(8) -0.0044(7) 0.0162(7) -0.0023(6)
C8 0.0469(9) 0.0415(9) 0.0347(7) -0.0092(7) 0.0082(6) -0.0005(6)
C9 0.0391(8) 0.0374(8) 0.0349(7) -0.0027(6) 0.0058(6) 0.0039(6)
C10 0.0539(10) 0.0460(10) 0.0470(9) 0.0006(8) -0.0025(8) 0.0117(8)
C11 0.0630(12) 0.0355(9) 0.0649(12) 0.0069(8) 0.0097(9) 0.0094(8)
C12 0.0585(11) 0.0359(9) 0.0579(11) -0.0027(8) 0.0130(9) -0.0072(8)
C13 0.0474(9) 0.0413(9) 0.0392(8) -0.0026(7) 0.0057(7) -0.0033(7)
C14 0.0355(7) 0.0338(8) 0.0344(7) 0.0006(6) 0.0081(6) 0.0029(6)
C15 0.0683(12) 0.0373(9) 0.0588(11) -0.0017(9) 0.0279(9) -0.0040(8)
C16 0.0773(14) 0.0624(13) 0.0397(9) -0.0185(11) 0.0007(9) -0.0052(9)
N1 0.0423(7) 0.0337(7) 0.0354(6) 0.0033(5) 0.0070(5) 0.0039(5)
O1 0.0372(6) 0.0834(11) 0.0567(8) 0.0000(7) -0.0064(6) 0.0106(7)
O2 0.0714(10) 0.0515(9) 0.0644(9) 0.0286(7) 0.0124(7) 0.0183(7)
S1 0.0366(2) 0.0485(3) 0.0416(2) 0.01086(17) 0.00270(15) 0.01142(17)
Cl1 0.0967(4) 0.0386(3) 0.0815(4) -0.0169(3) 0.0344(3) -0.0031(2)

loop_
_atom_type_symbol
_atom_type_description
_atom_type_scat_dispersion_real
_atom_type_scat_dispersion_imag
_atom_type_scat_source
C C 0.0033 0.0016 'International Tables Vol C Tables 4.2.6.8 and 6.1.1.4'
H H 0.0000 0.0000 'International Tables Vol C Tables 4.2.6.8 and 6.1.1.4'
N N 0.0061 0.0033 'International Tables Vol C Tables 4.2.6.8 and 6.1.1.4'
O O 0.0106 0.0060 'International Tables Vol C Tables 4.2.6.8 and 6.1.1.4'
S S 0.1246 0.1234 'International Tables Vol C Tables 4.2.6.8 and 6.1.1.4'
Cl Cl 0.1484 0.1585 'International Tables Vol C Tables 4.2.6.8 and 6.1.1.4'

loop_
_geom_angle_atom_site_label_1
_geom_angle_atom_site_label_2
_geom_angle_atom_site_label_3
_geom_angle_site_symmetry_1
_geom_angle_site_symmetry_3
_geom_angle
_geom_angle_publ_flag
C6 C1 C2 . . 121.15(17) ?
C6 C1 S1 . . 119.29(13) ?
C2 C1 S1 . . 119.53(14) ?
C1 C2 C3 . . 118.21(19) ?
C1 C2 H2 . . 120.9 ?
C3 C2 H2 . . 120.9 ?
C4 C3 C2 . . 120.80(19) ?
C4 C3 H3 . . 119.6 ?
C2 C3 H3 . . 119.6 ?
C3 C4 C5 . . 120.56(19) ?
C3 C4 H4 . . 119.7 ?
C5 C4 H4 . . 119.7 ?
C4 C5 C6 . . 120.1(2) ?
C4 C5 H5 . . 119.9 ?
C6 C5 H5 . . 119.9 ?
C1 C6 C5 . . 119.14(18) ?
C1 C6 H6 . . 120.4 ?
C5 C6 H6 . . 120.4 ?
C8 C7 N1 . . 108.80(14) ?
C8 C7 C15 . . 126.40(17) ?
N1 C7 C15 . . 124.29(16) ?
C7 C8 C9 . . 108.21(15) ?
C7 C8 C16 . . 127.22(17) ?
C9 C8 C16 . . 124.53(17) ?
C10 C9 C14 . . 119.47(16) ?
C10 C9 C8 . . 132.44(16) ?
C14 C9 C8 . . 108.08(14) ?
C11 C10 C9 . . 118.82(17) ?
C11 C10 H10 . . 120.6 ?
C9 C10 H10 . . 120.6 ?
C10 C11 C12 . . 120.91(18) ?
C10 C11 H11 . . 119.5 ?
C12 C11 H11 . . 119.5 ?
C13 C12 C11 . . 121.79(18) ?
C13 C12 H12 . . 119.1 ?
C11 C12 H12 . . 119.1 ?
C12 C13 C14 . . 117.02(17) ?
C12 C13 H13 . . 121.5 ?
C14 C13 H13 . . 121.5 ?
C13 C14 C9 . . 121.98(15) ?
C13 C14 N1 . . 130.59(15) ?
C9 C14 N1 . . 107.42(13) ?
C7 C15 Cl1 . . 113.22(13) ?
C7 C15 H15A . . 108.9 ?
Cl1 C15 H15A . . 108.9 ?
C7 C15 H15B . . 108.9 ?
Cl1 C15 H15B . . 108.9 ?
H15A C15 H15B . . 107.7 ?
C8 C16 H16A . . 109.5 ?
C8 C16 H16B . . 109.5 ?
H16A C16 H16B . . 109.5 ?
C8 C16 H16C . . 109.5 ?
H16A C16 H16C . . 109.5 ?
H16B C16 H16C . . 109.5 ?
C14 N1 C7 . . 107.46(13) ?
C14 N1 S1 . . 120.74(11) ?
C7 N1 S1 . . 127.36(12) ?
O2 S1 O1 . . 120.13(10) ?
O2 S1 N1 . . 106.45(8) ?
O1 S1 N1 . . 106.64(8) ?
O2 S1 C1 . . 109.81(9) ?
O1 S1 C1 . . 108.11(9) ?
N1 S1 C1 . . 104.57(7) ?

loop_
_geom_bond_atom_site_label_1
_geom_bond_atom_site_label_2
_geom_bond_site_symmetry_2
_geom_bond_distance
_geom_bond_publ_flag
C1 C6 . 1.380(3) ?
C1 C2 . 1.382(3) ?
C1 S1 . 1.7559(17) ?
C2 C3 . 1.387(3) ?
C2 H2 . 0.9300 ?
C3 C4 . 1.364(3) ?
C3 H3 . 0.9300 ?
C4 C5 . 1.365(3) ?
C4 H4 . 0.9300 ?
C5 C6 . 1.382(3) ?
C5 H5 . 0.9300 ?
C6 H6 . 0.9300 ?
C7 C8 . 1.352(2) ?
C7 N1 . 1.429(2) ?
C7 C15 . 1.477(2) ?
C8 C9 . 1.431(2) ?
C8 C16 . 1.496(2) ?
C9 C10 . 1.392(2) ?
C9 C14 . 1.395(2) ?
C10 C11 . 1.372(3) ?
C10 H10 . 0.9300 ?
C11 C12 . 1.385(3) ?
C11 H11 . 0.9300 ?
C12 C13 . 1.379(3) ?
C12 H12 . 0.9300 ?
C13 C14 . 1.389(2) ?
C13 H13 . 0.9300 ?
C14 N1 . 1.408(2) ?
C15 Cl1 . 1.812(2) ?
C15 H15A . 0.9700 ?
C15 H15B . 0.9700 ?
C16 H16A . 0.9600 ?
C16 H16B . 0.9600 ?
C16 H16C . 0.9600 ?
N1 S1 . 1.6607(13) ?
O1 S1 . 1.4216(15) ?
O2 S1 . 1.4206(15) ?

loop_
_geom_hbond_atom_site_label_D
_geom_hbond_atom_site_label_H
_geom_hbond_atom_site_label_A
_geom_hbond_site_symmetry_A
_geom_hbond_distance_DH
_geom_hbond_distance_HA
_geom_hbond_distance_DA
_geom_hbond_angle_DHA
_geom_hbond_publ_flag
C2 H2 O1 . 0.93 2.51 2.886(3) 104 y
C13 H13 O1 . 0.93 2.47 3.033(2) 119 y
C15 H15B O2 . 0.97 2.31 2.853(3) 114 y
C2 H2 O2 2_545 0.93 2.48 3.314(2) 149 y
C16 H16A Cg2 4_566 0.96 2.94 3.777(2) 146 y
C16 H16B Cg3 3_656 0.96 2.92 3.781(3) 149 y

loop_
_geom_torsion_atom_site_label_1
_geom_torsion_atom_site_label_2
_geom_torsion_atom_site_label_3
_geom_torsion_atom_site_label_4
_geom_torsion_site_symmetry_1
_geom_torsion_site_symmetry_2
_geom_torsion_site_symmetry_3
_geom_torsion_site_symmetry_4
_geom_torsion
_geom_torsion_publ_flag
C6 C1 C2 C3 . . . . 1.0(3) ?
S1 C1 C2 C3 . . . . -176.87(15) ?
C1 C2 C3 C4 . . . . 0.5(3) ?
C2 C3 C4 C5 . . . . -1.8(4) ?
C3 C4 C5 C6 . . . . 1.6(3) ?
C2 C1 C6 C5 . . . . -1.2(3) ?
S1 C1 C6 C5 . . . . 176.64(15) ?
C4 C5 C6 C1 . . . . -0.1(3) ?
N1 C7 C8 C9 . . . . 1.60(19) ?
C15 C7 C8 C9 . . . . 173.60(16) ?
N1 C7 C8 C16 . . . . -176.32(18) ?
C15 C7 C8 C16 . . . . -4.3(3) ?
C7 C8 C9 C10 . . . . -179.98(19) ?
C16 C8 C9 C10 . . . . -2.0(3) ?
C7 C8 C9 C14 . . . . -0.87(19) ?
C16 C8 C9 C14 . . . . 177.12(17) ?
C14 C9 C10 C11 . . . . 1.1(3) ?
C8 C9 C10 C11 . . . . -179.89(19) ?
C9 C10 C11 C12 . . . . -0.6(3) ?
C10 C11 C12 C13 . . . . -0.3(3) ?
C11 C12 C13 C14 . . . . 0.6(3) ?
C12 C13 C14 C9 . . . . -0.1(2) ?
C12 C13 C14 N1 . . . . -179.82(17) ?
C10 C9 C14 C13 . . . . -0.8(2) ?
C8 C9 C14 C13 . . . . 180.00(15) ?
C10 C9 C14 N1 . . . . 179.02(15) ?
C8 C9 C14 N1 . . . . -0.22(18) ?
C8 C7 C15 Cl1 . . . . 91.1(2) ?
N1 C7 C15 Cl1 . . . . -98.03(19) ?
C13 C14 N1 C7 . . . . -179.07(16) ?
C9 C14 N1 C7 . . . . 1.18(17) ?
C13 C14 N1 S1 . . . . -21.1(2) ?
C9 C14 N1 S1 . . . . 159.16(11) ?
C8 C7 N1 C14 . . . . -1.75(17) ?
C15 C7 N1 C14 . . . . -173.96(15) ?
C8 C7 N1 S1 . . . . -157.84(13) ?
C15 C7 N1 S1 . . . . 30.0(2) ?
C14 N1 S1 O2 . . . . -176.12(13) ?
C7 N1 S1 O2 . . . . -22.86(16) ?
C14 N1 S1 O1 . . . . 54.50(14) ?
C7 N1 S1 O1 . . . . -152.24(14) ?
C14 N1 S1 C1 . . . . -59.89(14) ?
C7 N1 S1 C1 . . . . 93.37(15) ?
C6 C1 S1 O2 . . . . 43.32(16) ?
C2 C1 S1 O2 . . . . -138.81(15) ?
C6 C1 S1 O1 . . . . 176.10(14) ?
C2 C1 S1 O1 . . . . -6.02(17) ?
C6 C1 S1 N1 . . . . -70.55(15) ?
C2 C1 S1 N1 . . . . 107.33(15) ?

loop_
_cod_related_entry_id
_cod_related_entry_database
_cod_related_entry_code
1 ChemSpider 24743506
